data_4509942
loop_
_publ_author_name
'Dey, Sanjoy Kumar'
'Saha, Rajat'
'Biswas, Susobhan'
'Layek, Animesh'
'Middya, Somnath'
'Steele, Ian M.'
'Fleck, Michel'
'Ray, Partha Pratim'
'Kumar, Sanjay'

_publ_section_title
;
 Tetrabromoterepthalic Acid in Designing Co-crystals and Salts:
 Modification of Optical Properties and Schottky Barrier Effect
;
_journal_issue 1
_journal_name_full 'Crystal Growth &amp; Design'
_journal_page_first 207
_journal_paper_doi 10.1021/cg4014009
_journal_volume 14
_journal_year 2014
_chemical_formula_sum 'C8 H2 Br4 O4'
_chemical_formula_weight 481.70
_chemical_name_systematic ' ?'
_space_group_IT_number 12
_symmetry_cell_setting monoclinic
_symmetry_space_group_name_Hall '-C 2y'
_symmetry_space_group_name_H-M 'C 1 2/m 1'
_audit_creation_date 2013-03-17T00:43
_audit_creation_method 'from EXP file using GSAS2CIF'
_audit_update_record ' 2013-03-17T00:43  Initial CIF as created by GSAS2CIF'
_cell_angle_alpha 90.0
_cell_angle_beta 99.5592(11)
_cell_angle_gamma 90.0
_cell_formula_units_Z 2
_cell_length_a 8.0299(9)
_cell_length_b 10.3117(11)
_cell_length_c 7.0948(8)
_cell_measurement_temperature 293
_cell_volume 579.31(11)
_computing_structure_refinement GSAS
_diffrn_ambient_temperature 293
_diffrn_radiation_polarisn_ratio 0.911
_diffrn_radiation_probe x-ray
_diffrn_radiation_wavelength 1.54184
_exptl_absorpt_correction_T_max 1.00000
_exptl_absorpt_correction_T_min 1.00000
_exptl_absorpt_process_details
;   GSAS Absorption/surface roughness correction: function number 0
 No correction is applied.
;
_pd_block_id 2013-03-17T00:43|TBTA|tbta|bruker_d8
_pd_calc_method 'Rietveld Refinement'
_pd_instr_location ' ?'
_pd_meas_2theta_range_inc 0.02
_pd_meas_2theta_range_max 75.56
_pd_meas_2theta_range_min 5.0
_pd_meas_number_of_points 3529
_pd_phase_name 'from E:/TBTA POWDER/gsas/1.cif'
_pd_proc_2theta_range_inc 0.02
_pd_proc_2theta_range_max 75.56007
_pd_proc_2theta_range_min 5.00007
_pd_proc_info_datetime 2013-03-17T00:43:16
_pd_proc_info_excluded_regions ' ?'
_pd_proc_ls_background_function
;   GSAS Background function number 1 with 20 terms.
 Shifted Chebyshev function of 1st kind
      1:    4681.41     2:   -4800.75     3:    3226.07     4:   -2022.14    
      5:    1276.32     6:   -864.539     7:    594.462     8:   -477.646    
      9:    395.346    10:   -345.954    11:    189.679    12:   -70.3152    
     13:    51.7229    14:   -56.7306    15:    47.6950    16:    7.66512    
     17:    6.09918    18:   -31.8341    19:    14.6417    20:    7.69383    
;
_pd_proc_ls_peak_cutoff 0.00100
_pd_proc_ls_profile_function
;
 CW Profile function number 3 with  19 terms
 Pseudovoigt profile coefficients as parameterized in
 P. Thompson, D.E. Cox & J.B. Hastings (1987). J. Appl. Cryst.,20,79-83.
 Asymmetry correction of L.W. Finger, D.E. Cox & A. P. Jephcoat (1994).
 J. Appl. Cryst.,27,892-900.
 Peak tails are ignored  where the intensity is below 0.0010 times the peak
   Aniso. broadening axis   0.0   0.0   1.0
;
_pd_proc_ls_prof_R_factor 0.0201
_pd_proc_ls_prof_wR_expected 0.0142
_pd_proc_ls_prof_wR_factor 0.0301
_pd_proc_number_of_points 3529
_pd_spec_mounting ' ?'
_refine_ls_goodness_of_fit_all 2.16
_refine_ls_matrix_type full
_refine_ls_number_parameters 46
_refine_ls_number_restraints 12
_refine_ls_R_Fsqd_factor 0.03379
_refine_ls_shift/su_max 0.03
_refine_ls_shift/su_mean 0.00
_reflns_d_resolution_high 1.344
_reflns_d_resolution_low 6.996
_reflns_limit_h_max 6
_reflns_limit_h_min 0
_reflns_limit_k_max 7
_reflns_limit_k_min 0
_reflns_limit_l_max 5
_reflns_limit_l_min -5
_reflns_number_total 278
_cod_data_source_file cg4014009_si_002.cif
_cod_data_source_block 1_publ
_cod_depositor_comments
;
The following automatic conversions were performed:

'_geom_bond_publ_flag' value 'N' changed to 'n' according to
/usr/data/users/saulius/automatic-downloads/current/ACS/lib/dictionaries/cif_core.dic
dictionary named 'cif_core.dic' version 2.4.2 from 2011-04-26 (21
time).

'_geom_angle_publ_flag' value 'N' changed to 'n' according to
/usr/data/users/saulius/automatic-downloads/current/ACS/lib/dictionaries/cif_core.dic
dictionary named 'cif_core.dic' version 2.4.2 from 2011-04-26 (10
times).

Automatic conversion script
Id: cif_fix_values 2281 2013-09-26 08:29:07Z andrius 
;
_cod_original_cell_volume 579.31(18)
_cod_database_code 4509942
_gsas_exptl_extinct_corr_t_min 1.00000
_gsas_exptl_extinct_corr_t_max 1.00000

loop_
_symmetry_equiv_pos_site_id
_symmetry_equiv_pos_as_xyz
1 +x,+y,+z
2 -x,+y,-z
-1 -x,-y,-z
-2 +x,-y,+z
101 +x+1/2,+y+1/2,+z
102 -x+1/2,+y+1/2,-z
-101 -x+1/2,-y+1/2,-z
-102 +x+1/2,-y+1/2,+z

loop_
_atom_site_type_symbol
_atom_site_label
_atom_site_fract_x
_atom_site_fract_y
_atom_site_fract_z
_atom_site_occupancy
_atom_site_thermal_displace_type
_atom_site_U_iso_or_equiv
_atom_site_symmetry_multiplicity
Br Br1 0.12998(15) 0.22731(5) 0.21392(10) 1.0 Uiso 0.04 8
O o2 0.1663(6) 0.5 0.5195(5) 1.0 Uiso 0.04 4
O o1 0.3757(5) 0.5 0.3516(6) 1.0 Uiso 0.04 4
C c4 0.05274 0.38195 0.08658 1.0 Uiso 0.04 8
C c5 0.10668 0.5 0.17133 1.0 Uiso 0.04 4
C c6 0.2272(4) 0.5 0.3615(4) 1.0 Uiso 0.04 4
H H2 0.2447 0.5 0.6117 1.0 Uiso 0.06 4

loop_
_atom_type_symbol
_atom_type_number_in_cell
_atom_type_scat_dispersion_real
_atom_type_scat_dispersion_imag
_atom_type_scat_Cromer_Mann_a1
_atom_type_scat_Cromer_Mann_a2
_atom_type_scat_Cromer_Mann_a3
_atom_type_scat_Cromer_Mann_a4
_atom_type_scat_Cromer_Mann_b1
_atom_type_scat_Cromer_Mann_b2
_atom_type_scat_Cromer_Mann_b3
_atom_type_scat_Cromer_Mann_b4
_atom_type_scat_Cromer_Mann_c
_atom_type_scat_source
Br 8.0 0.000 0.000 17.1789 2.17230 5.23580 16.5796 5.63770 0.26090 3.98510 41.4328 2.95570 International_Tables_Vol_C
O 8.0 0.000 0.000 3.04850 13.2771 2.28680 5.70110 1.54630 0.32390 0.86700 32.9089 0.25080 International_Tables_Vol_C
C 16.0 0.000 0.000 2.31000 20.8439 1.02000 10.2075 1.58860 0.56870 0.86500 51.6512 0.21560 International_Tables_Vol_C
H 4.0 0.000 0.000 0.49300 10.5109 0.32291 26.1257 0.14019 3.14236 0.04081 57.7997 0.00304 International_Tables_Vol_C

loop_
_geom_angle_atom_site_label_1
_geom_angle_atom_site_label_2
_geom_angle_atom_site_label_3
_geom_angle
_geom_angle_site_symmetry_1
_geom_angle_site_symmetry_3
_geom_angle_publ_flag
c6 o2 H2 109.7(4) 1_555 1_555 n
Br1 c4 c4 122.281(25) 1_555 2_555 n
Br1 c4 c5 118.530(25) 1_555 1_555 n
c4 c4 c5 119.1851(32) 2_555 1_555 n
c4 c5 c4 121.611(7) 1_555 -2_565 n
c4 c5 c6 119.1943(32) 1_555 1_555 n
c4 c5 c6 119.1943(32) -2_565 1_555 n
o2 c6 o1 124.71(22) 1_555 1_555 n
o2 c6 c5 119.39(22) 1_555 1_555 n
o1 c6 c5 115.90(22) 1_555 1_555 n

loop_
_geom_bond_atom_site_label_1
_geom_bond_atom_site_label_2
_geom_bond_distance
_geom_bond_site_symmetry_2
_geom_bond_publ_flag
Br1 Br1 3.3863(18) 2_555 n
Br1 c4 1.8862(6) 1_555 n
Br1 c4 2.8640(8) 2_555 n
Br1 c5 2.8310(6) 1_555 n
Br1 H2 2.7611(7) 102_546 n
o2 c6 1.2954(27) 1_555 n
o2 H2 0.829(4) 1_555 n
o1 c6 1.2062(28) 1_555 n
c4 Br1 1.8862(6) 1_555 n
c4 Br1 2.8640(8) 2_555 n
c4 c4 1.37159(11) 2_555 n
c4 c5 1.39442(11) 1_555 n
c5 Br1 2.8310(6) 1_555 n
c5 Br1 2.8310(6) -2_565 n
c5 c4 1.39442(11) 1_555 n
c5 c4 1.39442(11) -2_565 n
c5 c6 1.5244(25) 1_555 n
c6 o2 1.2954(27) 1_555 n
c6 o1 1.2062(28) 1_555 n
c6 c5 1.5244(25) 1_555 n
H2 o2 0.829(4) 1_555 n
